data_7248931
loop_
_publ_author_name
'Wang, Pengfei'
'Liu, Lile'
'Sun, Zebang'
'Qin, Feng'
'Shi, Lei'
'Gao, Chao'
'Du, Yang'
'Zhang, Chong'
'Hu, Bingcheng'
'Sun, Chengguo'

_publ_section_title
;
 Constructing layered structure amidine-based pentazolate salts with low
 sensitivity
;
_journal_issue 30
_journal_name_full CrystEngComm
_journal_page_first 4114
_journal_page_last 4120
_journal_paper_doi 10.1039/D4CE00521J
_journal_volume 26
_journal_year 2024
_chemical_formula_moiety 'N5, C H5 N2'
_chemical_formula_sum 'C H5 N7'
_chemical_formula_weight 115.12
_space_group_crystal_system monoclinic
_space_group_IT_number 15
_space_group_name_Hall '-C 2yc'
_space_group_name_H-M_alt 'C 1 2/c 1'
_atom_sites_solution_hydrogens geom
_audit_creation_method SHELXL-2019/3
_audit_update_record
;
2024-04-29 deposited with the CCDC.	2024-07-02 downloaded from the CCDC.
;
_cell_angle_alpha 90
_cell_angle_beta 107.756(4)
_cell_angle_gamma 90
_cell_formula_units_Z 4
_cell_length_a 4.9752(6)
_cell_length_b 15.7038(18)
_cell_length_c 7.0385(10)
_cell_measurement_reflns_used 1361
_cell_measurement_temperature 296(2)
_cell_measurement_theta_max 27.43
_cell_measurement_theta_min 4.00
_cell_volume 523.72(12)
_computing_cell_refinement 'Bruker SAINT'
_computing_data_collection 'Bruker APEX3'
_computing_data_reduction 'Bruker SAINT'
_computing_molecular_graphics 'Bruker SHELXTL'
_computing_publication_material 'Bruker SHELXTL'
_computing_structure_refinement 'SHELXL-2019/3 (Sheldrick, 2019)'
_computing_structure_solution 'SHELXT 2014/5 (Sheldrick, 2014)'
_diffrn_ambient_temperature 296(2)
_diffrn_detector_area_resol_mean 10.42
_diffrn_measured_fraction_theta_full 0.983
_diffrn_measured_fraction_theta_max 0.985
_diffrn_measurement_device_type 'Bruker D8 QUEST PHOTON 100'
_diffrn_measurement_method '\f and \w scans'
_diffrn_radiation_type MoK\a
_diffrn_radiation_wavelength 0.71073
_diffrn_reflns_av_R_equivalents 0.0258
_diffrn_reflns_av_unetI/netI 0.0253
_diffrn_reflns_Laue_measured_fraction_full 0.983
_diffrn_reflns_Laue_measured_fraction_max 0.985
_diffrn_reflns_limit_h_max 5
_diffrn_reflns_limit_h_min -6
_diffrn_reflns_limit_k_max 20
_diffrn_reflns_limit_k_min -20
_diffrn_reflns_limit_l_max 9
_diffrn_reflns_limit_l_min -8
_diffrn_reflns_number 2234
_diffrn_reflns_point_group_measured_fraction_full 0.983
_diffrn_reflns_point_group_measured_fraction_max 0.985
_diffrn_reflns_theta_full 25.242
_diffrn_reflns_theta_max 27.431
_diffrn_reflns_theta_min 2.594
_diffrn_source.source 'Ius 2.0'
_diffrn_source.type microfocus

_exptl_absorpt_coefficient_mu 0.116
_exptl_absorpt_correction_T_max 0.7456
_exptl_absorpt_correction_T_min 0.6511
_exptl_absorpt_correction_type multi-scan
_exptl_absorpt_process_details sadabs
_exptl_crystal_colour colourless
_exptl_crystal_density_diffrn 1.460
_exptl_crystal_description block
_exptl_crystal_F_000 240
_exptl_crystal_size_max 0.180
_exptl_crystal_size_mid 0.170
_exptl_crystal_size_min 0.160
_refine_diff_density_max 0.157
_refine_diff_density_min -0.130
_refine_diff_density_rms 0.032
_refine_ls_extinction_method none
_refine_ls_goodness_of_fit_ref 1.090
_refine_ls_hydrogen_treatment constr
_refine_ls_matrix_type full
_refine_ls_number_parameters 38
_refine_ls_number_reflns 596
_refine_ls_number_restraints 0
_refine_ls_restrained_S_all 1.090
_refine_ls_R_factor_all 0.0453
_refine_ls_R_factor_gt 0.0341
_refine_ls_shift/su_max 0.000
_refine_ls_shift/su_mean 0.000
_refine_ls_structure_factor_coef Fsqd
_refine_ls_weighting_details 'w=1/[\s^2^(Fo^2^)+(0.0426P)^2^+0.0880P] where P=(Fo^2^+2Fc^2^)/3'
_refine_ls_weighting_scheme calc
_refine_ls_wR_factor_gt 0.0805
_refine_ls_wR_factor_ref 0.0855
_reflns_Friedel_coverage 0.000
_reflns_number_gt 487
_reflns_number_total 596
_reflns_threshold_expression 'I > 2\s(I)'
_cod_data_source_file d4ce00521j2.cif
_cod_data_source_block WPF240415_1_a
_cod_depositor_comments 'Adding full bibliography for 7248931--7248937.cif.'
_cod_original_sg_symbol_H-M 'C 2/c'
_cod_database_code 7248931
_shelx_shelxl_version_number 2019/3
_shelx_space_group_comment
;
The symmetry employed for this shelxl refinement is uniquely defined
by the following loop, which should always be used as a source of
symmetry information in preference to the above space-group names.
They are only intended as comments.
;
_shelx_estimated_absorpt_t_min 0.979
_shelx_estimated_absorpt_t_max 0.982

loop_
_space_group_symop_operation_xyz
'x, y, z'
'-x, y, -z+1/2'
'x+1/2, y+1/2, z'
'-x+1/2, y+1/2, -z+1/2'
'-x, -y, -z'
'x, -y, z-1/2'
'-x+1/2, -y+1/2, -z'
'x+1/2, -y+1/2, z-1/2'

loop_
_atom_site_label
_atom_site_type_symbol
_atom_site_fract_x
_atom_site_fract_y
_atom_site_fract_z
_atom_site_U_iso_or_equiv
_atom_site_adp_type
_atom_site_occupancy
_atom_site_site_symmetry_order
_atom_site_calc_flag
_atom_site_refinement_flags_posn
_atom_site_refinement_flags_adp
_atom_site_refinement_flags_occupancy
_atom_site_disorder_assembly
_atom_site_disorder_group
N4 N 0.27160(18) 0.38410(5) 0.64848(14) 0.0399(3) Uani 1 1 d . . . . .
H4A H 0.264457 0.438812 0.645305 0.048 Uiso 1 1 calc R U . . .
H4B H 0.126481 0.354767 0.583973 0.048 Uiso 1 1 calc R U . . .
C1 C 0.500000 0.34601(9) 0.750000 0.0371(4) Uani 1 2 d S T P . .
H1 H 0.499999 0.286791 0.749998 0.045 Uiso 1 2 calc R U P . .
N1 N 0.500000 0.70110(8) 0.750000 0.0434(4) Uani 1 2 d S T P . .
N2 N 0.28982(19) 0.65207(5) 0.65257(14) 0.0412(3) Uani 1 1 d . . . . .
N3 N 0.3696(2) 0.57301(5) 0.68964(15) 0.0450(3) Uani 1 1 d . . . . .

loop_
_atom_site_aniso_label
_atom_site_aniso_U_11
_atom_site_aniso_U_22
_atom_site_aniso_U_33
_atom_site_aniso_U_23
_atom_site_aniso_U_13
_atom_site_aniso_U_12
N4 0.0274(5) 0.0376(5) 0.0466(6) -0.0042(4) -0.0008(4) -0.0041(4)
C1 0.0334(8) 0.0302(7) 0.0467(9) 0.000 0.0106(7) 0.000
N1 0.0377(7) 0.0331(7) 0.0502(8) 0.000 -0.0004(6) 0.000
N2 0.0309(5) 0.0379(5) 0.0458(6) 0.0007(4) -0.0016(4) 0.0000(4)
N3 0.0397(6) 0.0350(5) 0.0523(6) -0.0028(4) 0.0023(4) -0.0045(4)

loop_
_atom_type_symbol
_atom_type_description
_atom_type_scat_dispersion_real
_atom_type_scat_dispersion_imag
_atom_type_scat_source
C C 0.0033 0.0016 'International Tables Vol C Tables 4.2.6.8 and 6.1.1.4'
H H 0.0000 0.0000 'International Tables Vol C Tables 4.2.6.8 and 6.1.1.4'
N N 0.0061 0.0033 'International Tables Vol C Tables 4.2.6.8 and 6.1.1.4'

loop_
_geom_angle_atom_site_label_1
_geom_angle_atom_site_label_2
_geom_angle_atom_site_label_3
_geom_angle
_geom_angle_site_symmetry_1
_geom_angle_site_symmetry_3
_geom_angle_publ_flag
C1 N4 H4A 120.0 . . ?
C1 N4 H4B 120.0 . . ?
H4A N4 H4B 120.0 . . ?
N4 C1 N4 124.76(14) 2_656 . ?
N4 C1 H1 117.6 2_656 . ?
N4 C1 H1 117.6 . . ?
N2 N1 N2 108.08(12) 2_656 . ?
N3 N2 N1 107.97(9) . . ?
N2 N3 N3 107.99(6) . 2_656 ?

loop_
_geom_bond_atom_site_label_1
_geom_bond_atom_site_label_2
_geom_bond_distance
_geom_bond_site_symmetry_2
_geom_bond_publ_flag
N4 C1 1.2901(11) . ?
N4 H4A 0.8600 . ?
N4 H4B 0.8600 . ?
C1 H1 0.9300 . ?
N1 N2 1.3111(11) 2_656 ?
N1 N2 1.3111(12) . ?
N2 N3 1.3054(12) . ?
N3 N3 1.3161(19) 2_656 ?

loop_
_geom_hbond_atom_site_label_D
_geom_hbond_atom_site_label_H
_geom_hbond_atom_site_label_A
_geom_hbond_distance_DH
_geom_hbond_distance_HA
_geom_hbond_distance_DA
_geom_hbond_angle_DHA
_geom_hbond_site_symmetry_A
_geom_hbond_publ_flag
N4 H4A N3 0.86 2.17 3.0061(12) 163.7 . yes
N4 H4B N2 0.86 2.23 3.0007(13) 149.2 5_566 yes

loop_
_geom_torsion_atom_site_label_1
_geom_torsion_atom_site_label_2
_geom_torsion_atom_site_label_3
_geom_torsion_atom_site_label_4
_geom_torsion
_geom_torsion_site_symmetry_1
_geom_torsion_site_symmetry_2
_geom_torsion_site_symmetry_3
_geom_torsion_site_symmetry_4
_geom_torsion_publ_flag
N2 N1 N2 N3 0.02(5) 2_656 . . . ?
N1 N2 N3 N3 -0.05(14) . . . 2_656 ?
